data_1559827
loop_
_publ_author_name
'Bai, Sha'
'Ma, Li-Li'
'Yang, Tao'
'Wang, Fang'
'Wang, Li-Feng'
'Hahn, F. Ekkehardt'
'Wang, Yao-Yu'
'Han, Ying-Feng'

_publ_section_title
;
 Supramolecular-induced regiocontrol over the photochemical [4 + 4]
 cyclodimerization of NHC- or azole-substituted anthracenes.
;
_journal_issue 6
_journal_name_full 'Chemical science'
_journal_page_first 2165
_journal_page_last 2171
_journal_paper_doi 10.1039/d0sc06017h
_journal_volume 12
_journal_year 2020
_chemical_formula_moiety '3.5(C F3 O3 S), 0.5(H4 O2), C56 H39.5 N8, 0.5(C4 H6 N2)'
_chemical_formula_sum 'C61.5 H44.5 F10.5 N9 O11.5 S3.5'
_chemical_formula_weight 1405.27
_space_group_crystal_system monoclinic
_space_group_IT_number 11
_space_group_name_Hall '-P 2yb'
_space_group_name_H-M_alt 'P 1 21/m 1'
_atom_sites_solution_hydrogens mixed
_audit_creation_date 2020-12-13
_audit_creation_method
;
Olex2 1.2
(compiled 2018.05.29 svn.r3508 for OlexSys, GUI svn.r5506)
;
_audit_update_record
;
2020-12-14 deposited with the CCDC.	2020-12-17 downloaded from the CCDC.
;
_cell_angle_alpha 90
_cell_angle_beta 94.970(3)
_cell_angle_gamma 90
_cell_formula_units_Z 2
_cell_length_a 8.0294(8)
_cell_length_b 19.1408(16)
_cell_length_c 19.9693(18)
_cell_measurement_reflns_used 8437
_cell_measurement_temperature 150(2)
_cell_measurement_theta_max 24.93
_cell_measurement_theta_min 2.31
_cell_volume 3057.5(5)
_computing_cell_refinement 'SAINT V8.38A (?, 2016)'
_computing_data_reduction 'SAINT V8.38A (?, 2016)'
_computing_molecular_graphics 'Olex2 (Dolomanov et al., 2009)'
_computing_publication_material 'Olex2 (Dolomanov et al., 2009)'
_computing_structure_refinement 'ShelXL (Sheldrick, 2015)'
_computing_structure_solution 'ShelXT (Sheldrick, 2015)'
_diffrn_ambient_temperature 150.01
_diffrn_measured_fraction_theta_full 0.997
_diffrn_measured_fraction_theta_max 0.995
_diffrn_measurement_device_type 'Bruker APEX-II CCD'
_diffrn_measurement_method '\f and \w scans'
_diffrn_radiation_type MoK\a
_diffrn_radiation_wavelength 0.71073
_diffrn_reflns_av_R_equivalents 0.0563
_diffrn_reflns_av_unetI/netI 0.0388
_diffrn_reflns_Laue_measured_fraction_full 0.997
_diffrn_reflns_Laue_measured_fraction_max 0.995
_diffrn_reflns_limit_h_max 9
_diffrn_reflns_limit_h_min -9
_diffrn_reflns_limit_k_max 23
_diffrn_reflns_limit_k_min -23
_diffrn_reflns_limit_l_max 24
_diffrn_reflns_limit_l_min -22
_diffrn_reflns_number 36901
_diffrn_reflns_point_group_measured_fraction_full 0.997
_diffrn_reflns_point_group_measured_fraction_max 0.995
_diffrn_reflns_theta_full 25.242
_diffrn_reflns_theta_max 25.389
_diffrn_reflns_theta_min 2.307
_exptl_absorpt_coefficient_mu 0.241
_exptl_absorpt_correction_T_max 0.7452
_exptl_absorpt_correction_T_min 0.6749
_exptl_absorpt_correction_type multi-scan
_exptl_absorpt_process_details
;
SADABS-2016/2 (Bruker,2016/2) was used for absorption correction.
wR2(int) was 0.0929 before and 0.0505 after correction.
The Ratio of minimum to maximum transmission is 0.9057.
The \l/2 correction factor is Not present.
;
_exptl_crystal_colour yellow
_exptl_crystal_colour_primary yellow
_exptl_crystal_density_diffrn 1.526
_exptl_crystal_description block
_exptl_crystal_F_000 1438
_exptl_crystal_size_max 0.25
_exptl_crystal_size_mid 0.2
_exptl_crystal_size_min 0.18
_refine_diff_density_max 0.718
_refine_diff_density_min -0.577
_refine_diff_density_rms 0.075
_refine_ls_extinction_method none
_refine_ls_goodness_of_fit_ref 1.050
_refine_ls_hydrogen_treatment constr
_refine_ls_matrix_type full
_refine_ls_number_parameters 525
_refine_ls_number_reflns 5783
_refine_ls_number_restraints 14
_refine_ls_restrained_S_all 1.057
_refine_ls_R_factor_all 0.0988
_refine_ls_R_factor_gt 0.0686
_refine_ls_shift/su_max 0.000
_refine_ls_shift/su_mean 0.000
_refine_ls_structure_factor_coef Fsqd
_refine_ls_weighting_details 'w=1/[\s^2^(Fo^2^)+(0.1135P)^2^+3.7930P] where P=(Fo^2^+2Fc^2^)/3'
_refine_ls_weighting_scheme calc
_refine_ls_wR_factor_gt 0.1876
_refine_ls_wR_factor_ref 0.2131
_reflns_Friedel_coverage 0.000
_reflns_number_gt 4121
_reflns_number_total 5783
_reflns_threshold_expression 'I > 2\s(I)'
_cod_data_source_file d0sc06017h2.cif
_cod_data_source_block h19111702_a
_cod_depositor_comments
;Adding full bibliography for 1559823--1559829.cif.

 Adding full bibliography for 1559823--1559829.cif.
;
_cod_original_formula_sum 'C61.50 H44.50 F10.50 N9 O11.50 S3.50'
_cod_database_code 1559827
_shelx_shelxl_version_number 2018/3
_shelx_space_group_comment
;
The symmetry employed for this shelxl refinement is uniquely defined
by the following loop, which should always be used as a source of
symmetry information in preference to the above space-group names.
They are only intended as comments.
;
_olex2_refinement_description
;
1. Fixed Uiso
 At 1.2 times of:
  All C(H) groups, All N(H) groups
 At 1.5 times of:
  All C(H,H,H) groups, All O(H,H) groups
2. Restrained distances
 F4A-C30 \\sim F4B-C30
 with sigma of 0.02
 F2A-C29 \\sim F2B-C29
 with sigma of 0.02
3. Uiso/Uaniso restraints and constraints
F4A \\sim F4B: within 2A with sigma of 0.01 and sigma for terminal atoms of 0.02
O8A \\sim O8B: within 2A with sigma of 0.01 and sigma for terminal atoms of 0.02
Uanis(O6A) = Uanis(O6B)
Uanis(O7A) = Uanis(O7B)
4. Others
 Fixed Sof: S3(0.35) S4B(0.15) H1B(0.5) H4(0.75) F4A(0.3) F2B(0.5) F7(0.8)
 F8(0.4) O8A(0.5) C32(0.4) O9A(0.25) O9B(0.15) S4A(0.25) O8B(0.3) H34B(0.5)
 H34C(0.5) F2A(0.5) F4B(0.2) O7A(0.28) O6A(0.56) C31(0.35) F6(0.35) F5(0.7)
 O6B(0.07) O7B(0.14)
5.a Free rotating group:
 O1(H1B,H1C)
5.b Ternary CH refined with riding coordinates:
 C12(H12), C19(H19)
5.c Me refined with riding coordinates:
 C34(H34A,H34B,H34C)
5.d Aromatic/amide H refined with riding coordinates:
 N1(H1), C14(H14), N4(H4), C17(H17), C10(H10), C21(H21), C1(H1A), C16(H16),
 C9(H9), C24(H24), C22(H22), C6(H6), C3(H3), C25(H25), C27(H27), C5(H5),
 C26(H26), C4(H4A)
;
_olex2_submission_special_instructions 'No special instructions were received'

loop_
_space_group_symop_operation_xyz
'x, y, z'
'-x, y+1/2, -z'
'-x, -y, -z'
'x, -y-1/2, z'

loop_
_atom_site_label
_atom_site_type_symbol
_atom_site_fract_x
_atom_site_fract_y
_atom_site_fract_z
_atom_site_U_iso_or_equiv
_atom_site_adp_type
_atom_site_occupancy
_atom_site_site_symmetry_order
_atom_site_calc_flag
_atom_site_refinement_flags_posn
_atom_site_refinement_flags_adp
_atom_site_refinement_flags_occupancy
_atom_site_disorder_assembly
_atom_site_disorder_group
S2 S 0.39099(17) 0.250000 1.03221(7) 0.0377(3) Uani 1 2 d S T P B .
S1 S 0.91641(17) 0.250000 1.24055(7) 0.0413(4) Uani 1 2 d S T P C .
S3 S 0.5957(3) 0.250000 0.49222(9) 0.0419(5) Uani 0.7 2 d S T P . .
S4B S 1.1341(9) 0.250000 0.6924(3) 0.0512(18) Uani 0.3 2 d S T P A 1
F1 F 1.0025(5) 0.250000 1.11663(17) 0.0628(10) Uani 1 2 d S T P C .
O1 O 0.6477(5) 0.750000 0.6766(2) 0.0462(9) Uani 1 2 d S T P . .
H1B H 0.745682 0.733224 0.684429 0.069 Uiso 0.5 1 d G . . . .
H1C H 0.613387 0.750180 0.636883 0.069 Uiso 1 2 d GS T P . .
N2 N 0.5798(4) 0.44105(15) 1.19646(14) 0.0335(7) Uani 1 1 d . . . . .
O4 O 0.3991(4) 0.31312(15) 1.07032(15) 0.0606(8) Uani 1 1 d . . . . .
O2 O 1.0167(5) 0.250000 1.3038(2) 0.0553(11) Uani 1 2 d S T P . .
O5 O 0.2698(5) 0.250000 0.9764(2) 0.0627(12) Uani 1 2 d S T P . .
N3 N 0.8304(4) 0.42774(16) 0.73373(15) 0.0378(7) Uani 1 1 d . . . . .
F3 F 0.6025(4) 0.19406(15) 0.9557(2) 0.0954(12) Uani 1 1 d . . . . .
N1 N 0.4795(4) 0.36951(17) 1.26775(15) 0.0417(8) Uani 1 1 d . . . . .
H1 H 0.432718 0.332321 1.284005 0.050 Uiso 1 1 calc R . . . .
C18 C 0.9362(4) 0.41914(17) 0.94343(17) 0.0295(7) Uani 1 1 d . . . . .
C14 C 0.8377(4) 0.48410(18) 0.84419(17) 0.0303(7) Uani 1 1 d . . . . .
H14 H 0.793756 0.525719 0.823615 0.036 Uiso 1 1 calc R . . . .
O3 O 0.8274(5) 0.1873(2) 1.22742(18) 0.0842(12) Uani 1 1 d . . . . .
C13 C 0.8734(4) 0.48071(17) 0.91310(16) 0.0282(7) Uani 1 1 d . . . . .
C15 C 0.8670(4) 0.42563(18) 0.80535(17) 0.0336(8) Uani 1 1 d . . . . .
N4 N 0.7579(5) 0.38900(19) 0.63303(16) 0.0538(9) Uani 1 1 d . . . . .
H4 H 0.718471 0.361287 0.600237 0.065 Uiso 0.75 1 calc R . . . .
C12 C 0.8499(4) 0.54208(16) 0.95933(16) 0.0270(7) Uani 1 1 d . . . . .
H12 H 0.772519 0.576358 0.935000 0.032 Uiso 1 1 calc R . . . .
C11 C 0.7694(4) 0.51608(17) 1.02052(17) 0.0293(7) Uani 1 1 d . . . . .
C17 C 0.9652(4) 0.36134(18) 0.90347(18) 0.0341(8) Uani 1 1 d . . . . .
H17 H 1.007878 0.319398 0.923771 0.041 Uiso 1 1 calc R . . . .
C10 C 0.6437(4) 0.55218(18) 1.04888(17) 0.0313(8) Uani 1 1 d . . . . .
H10 H 0.600309 0.593862 1.028263 0.038 Uiso 1 1 calc R . . . .
C19 C 0.9756(4) 0.41897(17) 1.01863(16) 0.0286(7) Uani 1 1 d . . . . .
H19 H 0.983783 0.369429 1.034481 0.034 Uiso 1 1 calc R . . . .
C20 C 0.8301(4) 0.45404(17) 1.04984(16) 0.0285(7) Uani 1 1 d . . . . .
C21 C 0.7658(4) 0.42852(18) 1.10726(16) 0.0304(7) Uani 1 1 d . . . . .
H21 H 0.805848 0.385908 1.127047 0.037 Uiso 1 1 calc R . . . .
C1 C 0.5122(4) 0.37833(19) 1.20394(18) 0.0370(8) Uani 1 1 d . . . . .
H1A H 0.490465 0.344915 1.169106 0.044 Uiso 1 1 calc R . . . .
C8 C 0.6421(4) 0.46635(18) 1.13522(16) 0.0305(7) Uani 1 1 d . . . . .
C16 C 0.9320(5) 0.36486(19) 0.83454(18) 0.0379(8) Uani 1 1 d . . . . .
H16 H 0.953719 0.325752 0.807320 0.045 Uiso 1 1 calc R . . . .
C9 C 0.5805(4) 0.52815(18) 1.10697(17) 0.0327(8) Uani 1 1 d . . . . .
H9 H 0.496316 0.553631 1.127065 0.039 Uiso 1 1 calc R . . . .
C2 C 0.5306(5) 0.4278(2) 1.30403(18) 0.0413(9) Uani 1 1 d . . . . .
C7 C 0.5950(5) 0.4742(2) 1.25923(18) 0.0383(9) Uani 1 1 d . . . . .
C23 C 0.8748(5) 0.4797(2) 0.68864(18) 0.0398(9) Uani 1 1 d . . . . .
F4A F 0.7299(13) 0.250000 1.0326(7) 0.097(4) Uani 0.6 2 d DS TU P B 1
C24 C 0.9496(5) 0.5442(2) 0.6980(2) 0.0450(10) Uani 1 1 d . . . . .
H24 H 0.984790 0.561289 0.741629 0.054 Uiso 1 1 calc R . . . .
F2B F 1.136(2) 0.3149(9) 1.1830(9) 0.112(6) Uani 0.5 1 d D . . C 1
C22 C 0.7605(6) 0.3750(2) 0.6976(2) 0.0483(10) Uani 1 1 d . . . . .
H22 H 0.718784 0.333332 0.715959 0.058 Uiso 1 1 calc R . . . .
C28 C 0.8267(6) 0.4540(2) 0.62502(19) 0.0463(10) Uani 1 1 d . . . . .
C6 C 0.6607(5) 0.5387(2) 1.2790(2) 0.0480(10) Uani 1 1 d . . . . .
H6 H 0.705232 0.570067 1.248345 0.058 Uiso 1 1 calc R . . . .
C3 C 0.5276(6) 0.4435(3) 1.3717(2) 0.0533(11) Uani 1 1 d . . . . .
H3 H 0.483861 0.411817 1.402344 0.064 Uiso 1 1 calc R . . . .
C25 C 0.9707(6) 0.5827(2) 0.6411(2) 0.0586(12) Uani 1 1 d . . . . .
H25 H 1.019424 0.627869 0.645864 0.070 Uiso 1 1 calc R . . . .
C27 C 0.8500(7) 0.4921(3) 0.5677(2) 0.0616(13) Uani 1 1 d . . . . .
H27 H 0.817711 0.474215 0.524102 0.074 Uiso 1 1 calc R . . . .
C5 C 0.6570(6) 0.5542(3) 1.3465(2) 0.0635(13) Uani 1 1 d . . . . .
H5 H 0.700032 0.597777 1.362783 0.076 Uiso 1 1 calc R . . . .
C26 C 0.9228(7) 0.5575(3) 0.5768(2) 0.0631(13) Uani 1 1 d . . . . .
H26 H 0.940257 0.585471 0.538718 0.076 Uiso 1 1 calc R . . . .
C30 C 0.5875(8) 0.250000 0.9939(4) 0.0595(18) Uani 1 2 d DS T P . .
C4 C 0.5916(7) 0.5074(3) 1.3917(2) 0.0652(13) Uani 1 1 d . . . . .
H4A H 0.591675 0.520373 1.437661 0.078 Uiso 1 1 calc R . . . .
F7 F 1.1349(9) 0.3059(2) 0.5576(2) 0.130(2) Uani 0.8 1 d . . . A .
C29 C 1.0687(8) 0.250000 1.1792(3) 0.0580(17) Uani 1 2 d DS T P . .
F8 F 1.3368(9) 0.250000 0.6069(4) 0.132(3) Uani 0.8 2 d S T P A .
O8A O 1.1138(9) 0.3166(3) 0.6989(3) 0.0517(15) Uani 0.5 1 d . U . A 2
C32 C 1.1754(14) 0.250000 0.5934(5) 0.071(3) Uani 0.8 2 d S T P . .
O9A O 0.8896(12) 0.250000 0.6297(6) 0.071(3) Uani 0.5 2 d S T P A 2
O9B O 0.9554(18) 0.250000 0.6946(8) 0.060(4) Uani 0.3 2 d S T P A 1
S4A S 1.0619(6) 0.250000 0.6633(2) 0.0507(9) Uani 0.5 2 d S T P A 2
O8B O 1.232(2) 0.2923(10) 0.7133(6) 0.111(5) Uani 0.3 1 d . U . A 1
N5 N 0.5792(10) 0.250000 0.7675(4) 0.089(2) Uani 1 2 d S T P . .
C33 C 0.4774(19) 0.250000 0.8022(7) 0.197(9) Uani 1 2 d S T P . .
C34 C 0.312(2) 0.250000 0.8283(7) 0.234(10) Uani 1 2 d S T P . .
H34A H 0.325644 0.250000 0.877529 0.351 Uiso 1 2 calc RS T P . .
H34B H 0.250489 0.291804 0.812377 0.351 Uiso 0.5 1 calc R . . . .
H34C H 0.250489 0.208196 0.812377 0.351 Uiso 0.5 1 calc R . . . .
F2A F 1.188(2) 0.2966(9) 1.1880(7) 0.124(8) Uani 0.5 1 d D . . C 2
F4B F 0.687(2) 0.250000 1.0520(10) 0.125(8) Uani 0.4 2 d DS TU P B 2
O7A O 0.4329(15) 0.250000 0.4492(6) 0.056(3) Uani 0.56 2 d S T P D 1
O6A O 0.6166(8) 0.3174(3) 0.5239(3) 0.0755(19) Uani 0.56 1 d . . . D 1
C31 C 0.7490(11) 0.250000 0.4307(4) 0.0468(19) Uani 0.7 2 d S T P D .
F6 F 0.8867(11) 0.250000 0.4558(4) 0.219(8) Uani 0.7 2 d S T P . .
F5 F 0.7179(7) 0.3010(3) 0.3879(3) 0.1142(19) Uani 0.7 1 d . . . . .
O6B O 0.671(5) 0.250000 0.5606(16) 0.0755(19) Uani 0.14 2 d S T P D 2
O7B O 0.478(4) 0.268(2) 0.4632(16) 0.056(3) Uani 0.14 1 d . . . D .

loop_
_atom_site_aniso_label
_atom_site_aniso_U_11
_atom_site_aniso_U_22
_atom_site_aniso_U_33
_atom_site_aniso_U_23
_atom_site_aniso_U_13
_atom_site_aniso_U_12
S2 0.0401(7) 0.0374(7) 0.0360(7) 0.000 0.0057(6) 0.000
S1 0.0352(7) 0.0473(8) 0.0421(8) 0.000 0.0079(6) 0.000
S3 0.0485(12) 0.0576(12) 0.0184(8) 0.000 -0.0032(8) 0.000
S4B 0.047(4) 0.080(5) 0.025(3) 0.000 -0.004(2) 0.000
F1 0.060(2) 0.091(3) 0.0371(19) 0.000 0.0016(17) 0.000
O1 0.044(2) 0.054(2) 0.041(2) 0.000 0.008(2) 0.000
N2 0.0293(15) 0.0392(17) 0.0332(16) 0.0004(13) 0.0096(12) -0.0013(12)
O4 0.092(2) 0.0397(16) 0.0513(18) -0.0078(14) 0.0104(17) 0.0001(15)
O2 0.047(2) 0.075(3) 0.044(2) 0.000 0.0100(19) 0.000
O5 0.047(3) 0.084(3) 0.055(3) 0.000 -0.011(2) 0.000
N3 0.0439(18) 0.0393(17) 0.0303(16) -0.0052(13) 0.0048(13) 0.0004(14)
F3 0.089(2) 0.0481(16) 0.161(3) -0.0146(18) 0.080(2) 0.0010(15)
N1 0.0390(18) 0.051(2) 0.0370(17) 0.0093(14) 0.0130(14) -0.0031(14)
C18 0.0242(16) 0.0316(18) 0.0337(18) -0.0004(14) 0.0072(14) -0.0024(13)
C14 0.0292(18) 0.0325(18) 0.0301(18) -0.0009(14) 0.0088(14) 0.0003(13)
O3 0.105(3) 0.088(3) 0.061(2) -0.0165(19) 0.019(2) -0.055(2)
C13 0.0239(16) 0.0317(17) 0.0296(17) 0.0026(14) 0.0051(14) -0.0001(13)
C15 0.0338(19) 0.0397(19) 0.0279(17) -0.0020(15) 0.0057(14) -0.0017(15)
N4 0.072(3) 0.054(2) 0.0347(18) -0.0133(16) 0.0007(17) 0.0027(18)
C12 0.0270(17) 0.0286(17) 0.0260(16) 0.0013(13) 0.0053(13) 0.0025(13)
C11 0.0283(17) 0.0300(17) 0.0301(18) 0.0004(14) 0.0052(14) -0.0040(13)
C17 0.0360(19) 0.0306(18) 0.0364(19) 0.0017(15) 0.0066(15) 0.0021(14)
C10 0.0298(18) 0.0313(18) 0.0335(18) -0.0005(14) 0.0066(15) 0.0009(14)
C19 0.0285(17) 0.0289(17) 0.0297(17) 0.0018(14) 0.0089(14) 0.0021(13)
C20 0.0246(17) 0.0316(17) 0.0297(17) -0.0011(14) 0.0044(14) -0.0019(13)
C21 0.0286(17) 0.0317(18) 0.0316(18) 0.0026(14) 0.0057(14) -0.0024(14)
C1 0.0335(19) 0.041(2) 0.038(2) 0.0005(16) 0.0111(16) -0.0044(15)
C8 0.0264(17) 0.0390(19) 0.0268(17) 0.0002(14) 0.0060(14) -0.0063(14)
C16 0.045(2) 0.0344(19) 0.036(2) -0.0094(15) 0.0082(16) 0.0006(15)
C9 0.0263(17) 0.0365(19) 0.0362(19) -0.0037(15) 0.0081(15) -0.0007(14)
C2 0.038(2) 0.054(2) 0.0329(19) 0.0019(17) 0.0102(16) 0.0042(17)
C7 0.034(2) 0.050(2) 0.0326(19) -0.0020(17) 0.0092(16) 0.0024(16)
C23 0.045(2) 0.046(2) 0.0286(19) -0.0005(16) 0.0055(16) 0.0075(17)
F4A 0.014(5) 0.104(6) 0.170(9) 0.000 -0.002(6) 0.000
C24 0.055(3) 0.046(2) 0.035(2) -0.0028(17) 0.0129(18) -0.0009(18)
F2B 0.083(12) 0.163(9) 0.096(9) -0.042(7) 0.044(8) -0.081(9)
C22 0.061(3) 0.044(2) 0.040(2) -0.0084(18) 0.004(2) -0.0011(19)
C28 0.058(3) 0.047(2) 0.033(2) -0.0062(17) 0.0053(18) 0.0079(19)
C6 0.051(2) 0.052(2) 0.042(2) -0.0064(19) 0.0073(19) -0.0039(19)
C3 0.054(3) 0.069(3) 0.038(2) 0.003(2) 0.013(2) 0.006(2)
C25 0.077(3) 0.055(3) 0.048(3) 0.000(2) 0.025(2) -0.002(2)
C27 0.081(3) 0.075(3) 0.029(2) -0.002(2) 0.008(2) 0.015(3)
C5 0.071(3) 0.067(3) 0.052(3) -0.020(2) 0.006(2) -0.006(2)
C26 0.091(4) 0.061(3) 0.040(2) 0.005(2) 0.020(2) 0.009(3)
C30 0.038(4) 0.041(3) 0.101(6) 0.000 0.013(4) 0.000
C4 0.073(3) 0.088(4) 0.034(2) -0.010(2) 0.009(2) 0.004(3)
F7 0.242(7) 0.059(3) 0.080(3) 0.012(2) -0.039(4) -0.014(3)
C29 0.038(3) 0.096(6) 0.041(3) 0.000 0.004(3) 0.000
F8 0.087(5) 0.189(8) 0.130(6) 0.000 0.066(5) 0.000
O8A 0.068(4) 0.050(4) 0.040(3) -0.008(3) 0.025(3) 0.013(3)
C32 0.085(7) 0.067(6) 0.061(6) 0.000 -0.005(5) 0.000
O9A 0.058(6) 0.049(5) 0.105(9) 0.000 0.010(6) 0.000
O9B 0.040(8) 0.089(12) 0.052(9) 0.000 0.010(8) 0.000
S4A 0.071(3) 0.0438(18) 0.040(2) 0.000 0.024(2) 0.000
O8B 0.087(9) 0.202(14) 0.043(6) 0.018(8) 0.004(7) -0.073(10)
N5 0.098(5) 0.066(4) 0.105(6) 0.000 0.028(5) 0.000
C33 0.125(11) 0.36(3) 0.123(10) 0.000 0.093(10) 0.000
C34 0.163(16) 0.43(3) 0.105(11) 0.000 -0.028(11) 0.000
F2A 0.062(8) 0.28(2) 0.034(4) -0.001(6) 0.014(4) -0.096(10)
F4B 0.021(9) 0.118(10) 0.232(17) 0.000 -0.003(12) 0.000
O7A 0.038(8) 0.110(9) 0.019(6) 0.000 -0.006(4) 0.000
O6A 0.091(4) 0.089(4) 0.048(3) -0.051(3) 0.015(3) -0.034(4)
C31 0.039(5) 0.056(5) 0.046(5) 0.000 0.007(4) 0.000
F6 0.059(5) 0.54(3) 0.063(5) 0.000 0.006(4) 0.000
F5 0.115(4) 0.115(4) 0.122(4) 0.040(3) 0.063(4) 0.012(3)
O6B 0.091(4) 0.089(4) 0.048(3) -0.051(3) 0.015(3) -0.034(4)
O7B 0.038(8) 0.110(9) 0.019(6) 0.000 -0.006(4) 0.000

loop_
_atom_type_symbol
_atom_type_description
_atom_type_scat_dispersion_real
_atom_type_scat_dispersion_imag
_atom_type_scat_source
C C 0.0033 0.0016 'International Tables Vol C Tables 4.2.6.8 and 6.1.1.4'
H H 0.0000 0.0000 'International Tables Vol C Tables 4.2.6.8 and 6.1.1.4'
F F 0.0171 0.0103 'International Tables Vol C Tables 4.2.6.8 and 6.1.1.4'
N N 0.0061 0.0033 'International Tables Vol C Tables 4.2.6.8 and 6.1.1.4'
O O 0.0106 0.0060 'International Tables Vol C Tables 4.2.6.8 and 6.1.1.4'
S S 0.1246 0.1234 'International Tables Vol C Tables 4.2.6.8 and 6.1.1.4'

loop_
_geom_angle_atom_site_label_1
_geom_angle_atom_site_label_2
_geom_angle_atom_site_label_3
_geom_angle
_geom_angle_site_symmetry_1
_geom_angle_site_symmetry_3
_geom_angle_publ_flag
O4 S2 O4 115.8(3) 4_565 . ?
O4 S2 C30 102.9(2) . . ?
O4 S2 C30 102.9(2) 4_565 . ?
O5 S2 O4 114.64(16) . . ?
O5 S2 O4 114.64(17) . 4_565 ?
O5 S2 C30 103.4(3) . . ?
O2 S1 C29 103.6(3) . . ?
O3 S1 O2 113.55(19) 4_565 . ?
O3 S1 O2 113.54(19) . . ?
O3 S1 O3 116.7(4) 4_565 . ?
O3 S1 C29 103.64(19) . . ?
O3 S1 C29 103.64(19) 4_565 . ?
O7A S3 C31 102.8(6) . . ?
O6A S3 O7A 108.3(4) 4_565 . ?
O6A S3 O7A 108.3(4) . . ?
O6A S3 O6A 127.2(6) . 4_565 ?
O6A S3 C31 103.7(3) . . ?
O6A S3 C31 103.7(3) 4_565 . ?
O6B S3 C31 112.9(15) . . ?
O7B S3 O7A 17.7(18) . . ?
O7B S3 O7A 17.7(18) 4_565 . ?
O7B S3 O6A 91.1(19) . . ?
O7B S3 O6A 124.0(19) . 4_565 ?
O7B S3 O6A 91.1(19) 4_565 4_565 ?
O7B S3 O6A 124.0(19) 4_565 . ?
O7B S3 C31 104(2) 4_565 . ?
O7B S3 C31 104(2) . . ?
O7B S3 O6B 139(2) . . ?
O7B S3 O6B 139(2) 4_565 . ?
O7B S3 O7B 35(4) . 4_565 ?
O9B S4B C32 106.0(8) . . ?
O8B S4B C32 100.7(7) . . ?
O8B S4B C32 100.7(7) 4_565 . ?
O8B S4B O9B 128.5(11) . . ?
O8B S4B O9B 128.5(11) 4_565 . ?
O8B S4B O8B 87(2) . 4_565 ?
C1 N2 C8 124.9(3) . . ?
C1 N2 C7 108.2(3) . . ?
C7 N2 C8 126.6(3) . . ?
C23 N3 C15 128.0(3) . . ?
C22 N3 C15 123.8(3) . . ?
C22 N3 C23 107.9(3) . . ?
C1 N1 C2 109.1(3) . . ?
C13 C18 C19 118.0(3) . . ?
C17 C18 C13 119.5(3) . . ?
C17 C18 C19 122.5(3) . . ?
C13 C14 C15 119.1(3) . . ?
C18 C13 C12 116.6(3) . . ?
C14 C13 C18 120.4(3) . . ?
C14 C13 C12 122.9(3) . . ?
C14 C15 N3 120.1(3) . . ?
C16 C15 N3 118.7(3) . . ?
C16 C15 C14 121.1(3) . . ?
C22 N4 C28 109.0(3) . . ?
C13 C12 C19 111.9(3) . 3_767 ?
C11 C12 C13 108.7(3) . . ?
C11 C12 C19 110.6(3) . 3_767 ?
C10 C11 C12 122.9(3) . . ?
C10 C11 C20 119.6(3) . . ?
C20 C11 C12 117.5(3) . . ?
C16 C17 C18 120.3(3) . . ?
C11 C10 C9 120.7(3) . . ?
C18 C19 C12 111.9(3) . 3_767 ?
C18 C19 C20 107.7(3) . . ?
C20 C19 C12 111.3(3) . 3_767 ?
C11 C20 C19 117.1(3) . . ?
C21 C20 C11 120.4(3) . . ?
C21 C20 C19 122.4(3) . . ?
C8 C21 C20 118.7(3) . . ?
N2 C1 N1 109.7(3) . . ?
C21 C8 N2 118.6(3) . . ?
C9 C8 N2 119.6(3) . . ?
C9 C8 C21 121.8(3) . . ?
C17 C16 C15 119.6(3) . . ?
C8 C9 C10 118.8(3) . . ?
N1 C2 C7 106.9(3) . . ?
N1 C2 C3 131.3(4) . . ?
C3 C2 C7 121.9(4) . . ?
C2 C7 N2 106.1(3) . . ?
C6 C7 N2 131.3(3) . . ?
C6 C7 C2 122.5(4) . . ?
C24 C23 N3 132.6(3) . . ?
C24 C23 C28 121.7(4) . . ?
C28 C23 N3 105.6(3) . . ?
C25 C24 C23 116.8(4) . . ?
N4 C22 N3 110.2(4) . . ?
N4 C28 C23 107.3(3) . . ?
N4 C28 C27 131.0(4) . . ?
C27 C28 C23 121.7(4) . . ?
C5 C6 C7 115.4(4) . . ?
C4 C3 C2 116.1(4) . . ?
C24 C25 C26 122.1(4) . . ?
C28 C27 C26 116.9(4) . . ?
C6 C5 C4 122.0(5) . . ?
C27 C26 C25 120.8(4) . . ?
F3 C30 S2 111.6(3) . . ?
F3 C30 S2 111.6(3) 4_565 . ?
F3 C30 F3 107.7(6) . 4_565 ?
F3 C30 F4B 114.7(6) 4_565 . ?
F3 C30 F4B 114.7(6) . . ?
F4A C30 S2 119.6(8) . . ?
F4A C30 F3 102.7(5) . 4_565 ?
F4A C30 F3 102.7(5) . . ?
F4B C30 S2 96.4(11) . . ?
C3 C4 C5 122.1(4) . . ?
F1 C29 S1 113.8(4) . . ?
F1 C29 F2B 100.4(9) . 4_565 ?
F1 C29 F2B 100.4(9) . . ?
F2B C29 S1 104.5(9) . . ?
F2B C29 S1 104.5(9) 4_565 . ?
F2B C29 F2B 133(2) . 4_565 ?
F2A C29 S1 116.0(8) . . ?
F2A C29 S1 116.0(8) 4_565 . ?
F2A C29 F1 111.0(8) . . ?
F2A C29 F1 111.0(8) 4_565 . ?
F7 C32 S4B 118.4(5) 4_565 . ?
F7 C32 S4B 118.4(5) . . ?
F7 C32 F7 109.4(8) 4_565 . ?
F7 C32 S4A 108.4(6) . . ?
F7 C32 S4A 108.4(6) 4_565 . ?
F8 C32 S4B 92.4(6) . . ?
F8 C32 F7 108.0(7) . 4_565 ?
F8 C32 F7 108.0(7) . . ?
F8 C32 S4A 114.7(7) . . ?
O8A S4A C32 103.8(3) 4_565 . ?
O8A S4A C32 103.8(3) . . ?
O9A S4A O8A 115.0(4) . . ?
O9A S4A C32 99.9(6) . . ?
S4B O8B O8B 46.5(10) . 4_565 ?
N5 C33 C34 162.5(17) . . ?
O7B O7A S3 38(4) . . ?
O7B O7A S3 38(4) 4_565 . ?
O7B O7A O7B 75(9) . 4_565 ?
F6 C31 S3 112.4(7) . . ?
F6 C31 F5 113.5(6) . . ?
F6 C31 F5 113.5(6) . 4_565 ?
F5 C31 S3 109.9(5) . . ?
F5 C31 S3 109.9(5) 4_565 . ?
F5 C31 F5 96.6(8) . 4_565 ?
O7A O7B S3 125(6) . . ?
O7A O7B O7B 52(4) . 4_565 ?
O7B O7B S3 72.5(18) 4_565 . ?

loop_
_geom_bond_atom_site_label_1
_geom_bond_atom_site_label_2
_geom_bond_distance
_geom_bond_site_symmetry_2
_geom_bond_publ_flag
S2 O4 1.426(3) . ?
S2 O4 1.426(3) 4_565 ?
S2 O5 1.414(4) . ?
S2 C30 1.812(7) . ?
S1 O2 1.438(4) . ?
S1 O3 1.410(3) . ?
S1 O3 1.410(3) 4_565 ?
S1 C29 1.805(6) . ?
S3 O7A 1.501(10) . ?
S3 O6A 1.440(5) 4_565 ?
S3 O6A 1.440(5) . ?
S3 C31 1.813(9) . ?
S3 O6B 1.44(3) . ?
S3 O7B 1.12(3) . ?
S3 O7B 1.12(3) 4_565 ?
S4B C32 2.033(12) . ?
S4B O9B 1.440(16) . ?
S4B O8B 1.177(14) . ?
S4B O8B 1.178(14) 4_565 ?
F1 C29 1.314(7) . ?
N2 C1 1.331(5) . ?
N2 C8 1.444(4) . ?
N2 C7 1.401(5) . ?
N3 C15 1.436(4) . ?
N3 C23 1.408(5) . ?
N3 C22 1.336(5) . ?
F3 C30 1.326(6) . ?
N1 C1 1.334(4) . ?
N1 C2 1.374(5) . ?
C18 C13 1.399(5) . ?
C18 C17 1.395(5) . ?
C18 C19 1.508(5) . ?
C14 C13 1.383(5) . ?
C14 C15 1.393(5) . ?
C13 C12 1.516(4) . ?
C15 C16 1.383(5) . ?
N4 C22 1.316(5) . ?
N4 C28 1.377(6) . ?
C12 C11 1.515(4) . ?
C12 C19 1.615(5) 3_767 ?
C11 C10 1.384(5) . ?
C11 C20 1.393(5) . ?
C17 C16 1.381(5) . ?
C10 C9 1.385(5) . ?
C19 C20 1.526(4) . ?
C20 C21 1.387(5) . ?
C21 C8 1.385(5) . ?
C8 C9 1.383(5) . ?
C2 C7 1.391(5) . ?
C2 C3 1.386(5) . ?
C7 C6 1.386(6) . ?
C23 C24 1.378(6) . ?
C23 C28 1.386(5) . ?
F4A C30 1.324(11) . ?
C24 C25 1.377(6) . ?
F2B C29 1.353(12) . ?
C28 C27 1.383(6) . ?
C6 C5 1.382(6) . ?
C3 C4 1.373(7) . ?
C25 C26 1.396(6) . ?
C27 C26 1.387(7) . ?
C5 C4 1.406(7) . ?
C30 F4B 1.352(17) . ?
F7 C32 1.312(7) . ?
C29 F2A 1.308(11) 4_565 ?
C29 F2A 1.308(11) . ?
F8 C32 1.300(12) . ?
O8A S4A 1.501(7) . ?
C32 S4A 1.731(11) . ?
O9A S4A 1.484(12) . ?
O8B O8B 1.62(4) 4_565 ?
N5 C33 1.117(12) . ?
C33 C34 1.47(2) . ?
O7A O7B 0.55(3) . ?
O7A O7B 0.55(3) 4_565 ?
C31 F6 1.174(11) . ?
C31 F5 1.307(7) 4_565 ?
C31 F5 1.307(7) . ?
O7B O7B 0.67(8) 4_565 ?
